data_4112440
loop_
_publ_author_name
'Wei Lu'
'Bao-Xiu Mi'
'Michael C. W. Chan'
'Zheng Hui'
'Chi-Ming Che'
'Nianyong Zhu'
'Shuit-Tong Lee'

_publ_contact_author_address
;
Department of Chemistry, The University of Hong Kong, 
Pokfulam Road, Hong kong SAR, China
;
_publ_contact_author_name 'Chi-Ming Che (Prof.)'
_publ_section_title
;
 Light-Emitting Tridentate Cyclometalated Platinum(II) Complexes
 Containing \s-Alkynyl Auxiliaries: Tuning of Photo- and
 Electrophosphorescence
;
_journal_name_full 'Journal of the American Chemical Society'
_journal_page_first 4958
_journal_page_last 4971
_journal_paper_doi 10.1021/ja0317776
_journal_volume 126
_journal_year 2004
_chemical_formula_moiety 'C26 H20 Pt1'
_chemical_formula_sum 'C24 H16 N2 Pt'
_chemical_formula_weight 527.48
_chemical_name_systematic
;
 ?
;
_space_group_IT_number 14
_symmetry_cell_setting monoclinic
_symmetry_space_group_name_Hall '-P 2yn'
_symmetry_space_group_name_H-M 'P 1 21/n 1'
_atom_sites_solution_hydrogens geom
_atom_sites_solution_primary direct
_atom_sites_solution_secondary difmap
_audit_creation_method SHELXL-97
_cell_angle_alpha 90.00
_cell_angle_beta 108.38(3)
_cell_angle_gamma 90.00
_cell_formula_units_Z 4
_cell_length_a 11.888(2)
_cell_length_b 11.705(2)
_cell_length_c 14.454(3)
_cell_measurement_reflns_used 0
_cell_measurement_temperature 301(2)
_cell_measurement_theta_max 0
_cell_measurement_theta_min 0
_cell_volume 1908.7(7)
_computing_molecular_graphics 'Ortep-3 for Windows (Farrugia, 1997)'
_computing_publication_material 'WinGX publication routines (Farrugia, 1999)'
_computing_structure_refinement 'SHELXL-97 (Sheldrick, 1997)'
_computing_structure_solution 'SHELXS-97 (Sheldrick, 1997)'
_diffrn_ambient_temperature 301(2)
_diffrn_measured_fraction_theta_full 0.994
_diffrn_measured_fraction_theta_max 0.994
_diffrn_radiation_monochromator graphite
_diffrn_radiation_source 'fine-focus sealed tube'
_diffrn_radiation_type MoK\a
_diffrn_radiation_wavelength 0.71073
_diffrn_reflns_av_R_equivalents 0.0648
_diffrn_reflns_av_sigmaI/netI 0.0547
_diffrn_reflns_limit_h_max 14
_diffrn_reflns_limit_h_min -14
_diffrn_reflns_limit_k_max 13
_diffrn_reflns_limit_k_min -14
_diffrn_reflns_limit_l_max 17
_diffrn_reflns_limit_l_min -17
_diffrn_reflns_number 13822
_diffrn_reflns_theta_full 25.55
_diffrn_reflns_theta_max 25.55
_diffrn_reflns_theta_min 2.29
_exptl_absorpt_coefficient_mu 7.361
_exptl_absorpt_correction_type none
_exptl_crystal_colour brown
_exptl_crystal_density_diffrn 1.836
_exptl_crystal_description prism
_exptl_crystal_F_000 1008
_exptl_crystal_size_max 0.4
_exptl_crystal_size_mid 0.2
_exptl_crystal_size_min 0.15
_refine_diff_density_max 0.628
_refine_diff_density_min -1.620
_refine_diff_density_rms 0.133
_refine_ls_extinction_method none
_refine_ls_goodness_of_fit_ref 1.068
_refine_ls_hydrogen_treatment mixed
_refine_ls_matrix_type full
_refine_ls_number_parameters 244
_refine_ls_number_reflns 3560
_refine_ls_number_restraints 0
_refine_ls_restrained_S_all 1.068
_refine_ls_R_factor_all 0.0348
_refine_ls_R_factor_gt 0.0296
_refine_ls_shift/su_max 0.002
_refine_ls_shift/su_mean 0.000
_refine_ls_structure_factor_coef Fsqd
_refine_ls_weighting_details 'calc w=1/[\s^2^(Fo^2^)+(0.0313P)^2^+0.0000P] where P=(Fo^2^+2Fc^2^)/3'
_refine_ls_weighting_scheme calc
_refine_ls_wR_factor_gt 0.0758
_refine_ls_wR_factor_ref 0.0781
_reflns_number_gt 2979
_reflns_number_total 3560
_reflns_threshold_expression >2sigma(I)
_cod_data_source_file ja0317776si20031217_101956_1.cif
_cod_data_source_block mar218
_cod_original_sg_symbol_H-M 'P 21/n'
_cod_database_code 4112440

loop_
_symmetry_equiv_pos_as_xyz
'x, y, z'
'-x+1/2, y+1/2, -z+1/2'
'-x, -y, -z'
'x-1/2, -y-1/2, z-1/2'

loop_
_atom_site_label
_atom_site_type_symbol
_atom_site_fract_x
_atom_site_fract_y
_atom_site_fract_z
_atom_site_U_iso_or_equiv
_atom_site_adp_type
_atom_site_occupancy
_atom_site_symmetry_multiplicity
_atom_site_calc_flag
_atom_site_refinement_flags
N1 N 0.5294(4) 0.7442(3) 0.0242(3) 0.0521(10) Uani 1 1 d .
N2 N 0.6311(3) 0.5637(3) 0.1190(3) 0.0461(9) Uani 1 1 d .
C1 C 0.4730(5) 0.8380(4) -0.0206(4) 0.0652(15) Uani 1 1 d .
H1 H 0.4408 0.8883 0.0140 0.078 Uiso 1 1 calc R
C2 C 0.4615(6) 0.8620(5) -0.1162(5) 0.0800(19) Uani 1 1 d .
H2 H 0.4234 0.9283 -0.1454 0.096 Uiso 1 1 calc R
C3 C 0.5068(7) 0.7870(5) -0.1678(4) 0.0773(18) Uani 1 1 d .
H3 H 0.4985 0.8014 -0.2329 0.093 Uiso 1 1 calc R
C4 C 0.5645(6) 0.6905(4) -0.1233(4) 0.0657(15) Uani 1 1 d .
H4 H 0.5962 0.6395 -0.1579 0.079 Uiso 1 1 calc R
C5 C 0.5752(5) 0.6697(4) -0.0269(4) 0.0530(12) Uani 1 1 d .
C6 C 0.6332(4) 0.5675(4) 0.0267(3) 0.0478(10) Uani 1 1 d .
C7 C 0.6852(5) 0.4787(4) -0.0084(4) 0.0598(13) Uani 1 1 d .
H7 H 0.6877 0.4797 -0.0720 0.072 Uiso 1 1 calc R
C8 C 0.7335(5) 0.3880(5) 0.0533(4) 0.0638(14) Uani 1 1 d .
H8 H 0.7678 0.3274 0.0304 0.077 Uiso 1 1 calc R
C9 C 0.7312(5) 0.3866(4) 0.1468(4) 0.0577(12) Uani 1 1 d .
H9 H 0.7648 0.3260 0.1878 0.069 Uiso 1 1 calc R
C10 C 0.6781(4) 0.4763(4) 0.1804(3) 0.0496(11) Uani 1 1 d .
C11 C 0.6624(4) 0.4917(4) 0.2771(3) 0.0528(12) Uani 1 1 d .
C12 C 0.6028(4) 0.5937(4) 0.2894(3) 0.0536(12) Uani 1 1 d .
C13 C 0.5891(6) 0.6103(5) 0.3800(4) 0.0671(15) Uani 1 1 d .
H13 H 0.5516 0.6763 0.3909 0.081 Uiso 1 1 calc R
C14 C 0.6286(7) 0.5330(5) 0.4541(4) 0.0831(19) Uani 1 1 d .
H14 H 0.6163 0.5465 0.5136 0.100 Uiso 1 1 calc R
C15 C 0.6874(7) 0.4338(6) 0.4414(4) 0.089(2) Uani 1 1 d .
H15 H 0.7150 0.3818 0.4922 0.106 Uiso 1 1 calc R
C16 C 0.7040(6) 0.4139(4) 0.3521(4) 0.0694(15) Uani 1 1 d .
H16 H 0.7432 0.3483 0.3426 0.083 Uiso 1 1 calc R
C17 C 0.4839(5) 0.8166(3) 0.2215(4) 0.0539(12) Uani 1 1 d .
C18 C 0.4461(5) 0.8962(4) 0.2528(4) 0.0540(12) Uani 1 1 d .
C19 C 0.4023(5) 0.9961(4) 0.2899(3) 0.0517(11) Uani 1 1 d .
C20 C 0.4723(5) 1.0537(4) 0.3725(4) 0.0637(14) Uani 1 1 d .
H20 H 0.5459 1.0240 0.4078 0.076 Uiso 1 1 calc R
C21 C 0.4337(7) 1.1540(5) 0.4024(4) 0.0802(19) Uani 1 1 d .
H21 H 0.4809 1.1920 0.4575 0.096 Uiso 1 1 calc R
C22 C 0.3232(8) 1.1979(4) 0.3493(5) 0.081(2) Uani 1 1 d .
H22 H 0.2970 1.2659 0.3687 0.098 Uiso 1 1 calc R
C23 C 0.2549(6) 1.1431(5) 0.2711(5) 0.0754(17) Uani 1 1 d .
H23 H 0.1810 1.1729 0.2369 0.091 Uiso 1 1 calc R
C24 C 0.2923(5) 1.0426(5) 0.2398(4) 0.0682(14) Uani 1 1 d .
H24 H 0.2434 1.0058 0.1847 0.082 Uiso 1 1 calc R
Pt1 Pt 0.554647(15) 0.689607(13) 0.169467(12) 0.04565(9) Uani 1 1 d .

loop_
_atom_site_aniso_label
_atom_site_aniso_U_11
_atom_site_aniso_U_22
_atom_site_aniso_U_33
_atom_site_aniso_U_23
_atom_site_aniso_U_13
_atom_site_aniso_U_12
N1 0.057(2) 0.042(2) 0.055(2) 0.0024(18) 0.014(2) -0.0032(18)
N2 0.045(2) 0.0385(18) 0.051(2) -0.0031(17) 0.0096(17) -0.0015(17)
C1 0.071(4) 0.043(2) 0.078(4) 0.008(3) 0.017(3) 0.001(3)
C2 0.094(5) 0.055(3) 0.076(4) 0.022(3) 0.006(4) -0.008(3)
C3 0.094(5) 0.073(4) 0.063(3) 0.013(3) 0.022(3) -0.016(4)
C4 0.073(4) 0.065(3) 0.061(3) 0.006(2) 0.023(3) -0.009(3)
C5 0.054(3) 0.047(2) 0.057(3) 0.000(2) 0.015(2) -0.010(2)
C6 0.042(2) 0.048(2) 0.054(2) -0.004(2) 0.016(2) -0.003(2)
C7 0.055(3) 0.063(3) 0.063(3) -0.009(2) 0.022(2) -0.002(3)
C8 0.062(3) 0.052(3) 0.082(4) -0.006(3) 0.030(3) 0.008(3)
C9 0.050(3) 0.044(2) 0.073(3) 0.001(2) 0.011(2) 0.008(2)
C10 0.042(2) 0.043(2) 0.059(3) -0.002(2) 0.009(2) 0.000(2)
C11 0.052(3) 0.043(2) 0.055(3) -0.002(2) 0.006(2) 0.001(2)
C12 0.054(3) 0.049(3) 0.054(3) -0.005(2) 0.010(2) -0.006(2)
C13 0.082(4) 0.063(3) 0.050(3) -0.005(3) 0.014(3) -0.001(3)
C14 0.103(5) 0.087(4) 0.057(3) 0.001(3) 0.024(3) 0.006(4)
C15 0.105(5) 0.091(4) 0.059(3) 0.018(3) 0.011(3) 0.009(4)
C16 0.078(4) 0.058(3) 0.065(3) 0.004(3) 0.013(3) 0.011(3)
C17 0.060(3) 0.041(2) 0.057(3) -0.001(2) 0.014(2) -0.002(2)
C18 0.058(3) 0.040(2) 0.066(3) 0.000(2) 0.023(3) 0.005(2)
C19 0.065(3) 0.041(2) 0.055(3) 0.000(2) 0.027(2) 0.006(2)
C20 0.079(4) 0.059(3) 0.051(3) 0.004(2) 0.016(3) 0.014(3)
C21 0.118(6) 0.067(3) 0.060(3) -0.015(3) 0.033(4) -0.001(4)
C22 0.124(6) 0.055(3) 0.084(4) 0.004(3) 0.060(5) 0.029(3)
C23 0.077(4) 0.078(4) 0.075(4) 0.007(3) 0.030(3) 0.026(3)
C24 0.064(3) 0.070(3) 0.071(3) -0.005(3) 0.022(3) 0.011(3)
Pt1 0.04732(14) 0.03468(12) 0.05181(14) -0.00429(7) 0.01116(9) -0.00106(7)

loop_
_atom_type_symbol
_atom_type_description
_atom_type_scat_dispersion_real
_atom_type_scat_dispersion_imag
_atom_type_scat_source
Pt Pt -1.7033 8.3905 'International Tables Vol C Tables 4.2.6.8 and 6.1.1.4'
N N 0.0061 0.0033 'International Tables Vol C Tables 4.2.6.8 and 6.1.1.4'
C C 0.0033 0.0016 'International Tables Vol C Tables 4.2.6.8 and 6.1.1.4'
H H 0.0000 0.0000 'International Tables Vol C Tables 4.2.6.8 and 6.1.1.4'

loop_
_geom_angle_atom_site_label_1
_geom_angle_atom_site_label_2
_geom_angle_atom_site_label_3
_geom_angle
C1 N1 C5 119.1(4)
C1 N1 Pt1 128.1(4)
C5 N1 Pt1 112.8(3)
C6 N2 C10 122.9(4)
C6 N2 Pt1 119.6(3)
C10 N2 Pt1 117.5(3)
N1 C1 C2 121.9(6)
C3 C2 C1 119.1(5)
C2 C3 C4 119.9(5)
C3 C4 C5 119.4(6)
N1 C5 C4 120.6(5)
N1 C5 C6 115.8(4)
C4 C5 C6 123.6(5)
N2 C6 C7 119.3(4)
N2 C6 C5 113.4(4)
C7 C6 C5 127.3(5)
C6 C7 C8 118.7(5)
C9 C8 C7 120.9(5)
C8 C9 C10 119.5(5)
N2 C10 C9 118.7(5)
N2 C10 C11 112.3(4)
C9 C10 C11 129.0(4)
C16 C11 C12 121.5(5)
C16 C11 C10 122.7(5)
C12 C11 C10 115.8(4)
C13 C12 C11 116.5(5)
C13 C12 Pt1 131.1(4)
C11 C12 Pt1 112.4(3)
C14 C13 C12 122.3(6)
C13 C14 C15 120.6(6)
C16 C15 C14 119.1(5)
C11 C16 C15 119.9(5)
C18 C17 Pt1 176.7(5)
C17 C18 C19 178.1(6)
C24 C19 C20 117.8(5)
C24 C19 C18 120.7(5)
C20 C19 C18 121.3(5)
C21 C20 C19 120.8(6)
C20 C21 C22 119.3(6)
C23 C22 C21 120.5(5)
C22 C23 C24 121.0(6)
C23 C24 C19 120.6(5)
C17 Pt1 N2 178.16(19)
C17 Pt1 C12 97.7(2)
N2 Pt1 C12 82.07(17)
C17 Pt1 N1 101.90(18)
N2 Pt1 N1 78.39(15)
C12 Pt1 N1 160.45(18)

loop_
_geom_bond_atom_site_label_1
_geom_bond_atom_site_label_2
_geom_bond_distance
N1 C1 1.343(6)
N1 C5 1.363(7)
N1 Pt1 2.123(4)
N2 C6 1.344(6)
N2 C10 1.354(5)
N2 Pt1 1.987(4)
C1 C2 1.373(8)
C2 C3 1.367(10)
C3 C4 1.372(8)
C4 C5 1.381(7)
C5 C6 1.473(6)
C6 C7 1.384(6)
C7 C8 1.388(7)
C8 C9 1.360(7)
C9 C10 1.390(7)
C10 C11 1.478(7)
C11 C16 1.381(7)
C11 C12 1.428(6)
C12 C13 1.383(7)
C12 Pt1 1.992(5)
C13 C14 1.367(8)
C14 C15 1.397(9)
C15 C16 1.386(8)
C17 C18 1.184(6)
C17 Pt1 1.970(5)
C18 C19 1.450(6)
C19 C24 1.391(8)
C19 C20 1.395(7)
C20 C21 1.380(7)
C21 C22 1.394(10)
C22 C23 1.330(9)
C23 C24 1.383(8)
